data_2101292
loop_
_publ_author_name
'Kouwijzer, M. L. C. E.'
'van Eijck, B. P.'
'Kooijman, H.'
'Kroon, J.'

_publ_section_title
;
 An extension of the <i>GROMOS</i> force field for carbohydrates,
 resulting in improvement of the crystal structure determination of
 \a-<small>D</small>-galactose
;
_journal_issue 2
_journal_name_full 'Acta Crystallographica Section B'
_journal_page_first 209
_journal_page_last 220
_journal_paper_doi 10.1107/S0108768194011262
_journal_volume 51
_journal_year 1995
_chemical_formula_sum 'C6 H12 O6'
_chemical_formula_weight 180.16
_chemical_name_systematic
;
 ?
;
_space_group_IT_number 19
_symmetry_cell_setting orthorhombic
_symmetry_space_group_name_Hall 'P 2ac 2ab'
_symmetry_space_group_name_H-M 'P 21 21 21'
_audit_creation_method SHELXL
_cell_angle_alpha 90.00
_cell_angle_beta 90.00
_cell_angle_gamma 90.00
_cell_formula_units_Z 4
_cell_length_a 6.5949(11)
_cell_length_b 9.014(2)
_cell_length_c 12.720(2)
_cell_measurement_temperature 95(2)
_cell_volume 756.2(2)
_computing_structure_refinement 'SHELXL-93 (Sheldrick, 1993)'
_computing_structure_solution 'SHELXS-86 (Sheldrick, 1990)'
_diffrn_ambient_temperature 95(2)
_diffrn_radiation_monochromator graphite
_diffrn_radiation_source 'fine-focus sealed tube'
_diffrn_radiation_type MoKa
_diffrn_radiation_wavelength 0.71073
_diffrn_reflns_av_R_equivalents 0.0769
_diffrn_reflns_av_sigmaI/netI 0.0195
_diffrn_reflns_limit_h_max 0
_diffrn_reflns_limit_h_min -8
_diffrn_reflns_limit_k_max 11
_diffrn_reflns_limit_k_min -10
_diffrn_reflns_limit_l_max 0
_diffrn_reflns_limit_l_min -16
_diffrn_reflns_number 1101
_diffrn_reflns_theta_max 27.44
_diffrn_reflns_theta_min 2.77
_exptl_absorpt_coefficient_mu 0.144
_exptl_crystal_density_diffrn 1.582
_exptl_crystal_F_000 384
_refine_diff_density_max 0.358
_refine_diff_density_min -0.329
_refine_ls_abs_structure_details 'Flack H D (1983), Acta Cryst. A39, 876-881'
_refine_ls_abs_structure_Flack -2.5(19)
_refine_ls_extinction_method none
_refine_ls_goodness_of_fit_all 1.078
_refine_ls_goodness_of_fit_obs 1.097
_refine_ls_matrix_type full
_refine_ls_number_parameters 145
_refine_ls_number_reflns 1084
_refine_ls_number_restraints 0
_refine_ls_restrained_S_all 1.078
_refine_ls_restrained_S_obs 1.097
_refine_ls_R_factor_all 0.0549
_refine_ls_R_factor_obs 0.0476
_refine_ls_shift/esd_max -0.001
_refine_ls_shift/esd_mean 0.000
_refine_ls_structure_factor_coef Fsqd
_refine_ls_weighting_details 'w=1/[s^2^(Fo^2^)+( 0.0922P)^2^+0.2957P] where P=(Fo^2^+2Fc^2^)/3'
_refine_ls_weighting_scheme calc
_refine_ls_wR_factor_all 0.1324
_refine_ls_wR_factor_obs 0.1286
_reflns_number_observed 999
_reflns_number_total 1084
_reflns_observed_criterion >2sigma(I)
_cod_data_source_file se0154.cif
_cod_data_source_block glucose
_cod_depositor_comments
;
The following automatic conversions were performed:
'_symmetry_cell_setting' value 'Orthorhombic' changed to 'orthorhombic'
according to '/home/saulius/struct/CIF-dictionaries/cif_core.dic'
dictionary named 'cif_core.dic' version 2.4.1 from 2010-06-29.

Automatic conversion script
Id: cif_fix_enum 1527 2010-12-29 10:47:43Z saulius 

The following automatic conversions were performed:

'_symmetry_cell_setting' value 'Orthorhombic' changed to
'orthorhombic' according to
/home/saulius/struct/CIF-dictionaries/cif_core.dic dictionary named
'cif_core.dic' version 2.4.1 from 2010-06-29.

Automatic conversion script
Id: cif_fix_values 1715 2011-07-08 13:25:40Z adriana 

The following automatic conversions were performed:

'_refine_ls_weighting_scheme' value ' calc w=1/[s^2^(Fo^2^)+(
0.0922P)^2^+0.2957P] where P=(Fo^2^+2Fc^2^)/3' was changed to 'calc'.
New tag '_refine_ls_weighting_details' was created. The value of the
new tag was set to 'w=1/[s^2^(Fo^2^)+( 0.0922P)^2^+0.2957P] where
P=(Fo^2^+2Fc^2^)/3'.

Automatic conversion script
Id: cif_fix_values 3143 2015-03-26 13:38:13Z robertas 
;
_cod_database_code 2101292

loop_
_symmetry_equiv_pos_as_xyz
'x, y, z'
'x+1/2, -y+1/2, -z'
'-x, y+1/2, -z+1/2'
'-x+1/2, -y, z+1/2'

loop_
_atom_site_aniso_label
_atom_site_aniso_U_11
_atom_site_aniso_U_22
_atom_site_aniso_U_33
_atom_site_aniso_U_12
_atom_site_aniso_U_13
_atom_site_aniso_U_23
O1 0.0196(10) 0.0258(11) 0.0253(10) -0.0028(9) -0.0072(9) 0.0007(8)
O2 0.0188(10) 0.0180(10) 0.0198(9) -0.0082(9) 0.0059(8) -0.0026(8)
O3 0.0273(11) 0.0143(9) 0.0134(8) 0.0026(9) -0.0017(8) 0.0020(8)
O4 0.0203(10) 0.0196(10) 0.0221(10) -0.0055(8) -0.0058(8) -0.0028(8)
O5 0.0156(9) 0.0161(9) 0.0143(8) -0.0032(8) 0.0005(7) 0.0018(7)
O6 0.0182(9) 0.0316(12) 0.0171(9) 0.0018(9) 0.0014(8) 0.0025(9)
C1 0.0150(12) 0.0155(12) 0.0164(12) -0.0022(11) 0.0009(10) 0.0026(10)
C2 0.0136(11) 0.0099(11) 0.0130(10) -0.0011(9) 0.0026(9) 0.0013(9)
C3 0.0149(11) 0.0095(11) 0.0129(10) 0.0006(9) -0.0002(9) -0.0012(9)
C4 0.0148(12) 0.0103(11) 0.0144(11) -0.0017(10) 0.0005(9) -0.0009(9)
C5 0.0171(12) 0.0095(11) 0.0170(11) -0.0030(10) 0.0003(10) -0.0007(9)
C6 0.0234(14) 0.0162(13) 0.0205(13) -0.0070(12) 0.0009(11) 0.0030(10)

loop_
_atom_site_label
_atom_site_fract_x
_atom_site_fract_y
_atom_site_fract_z
_atom_site_U_iso_or_equiv
_atom_site_thermal_displace_type
_atom_site_calc_flag
_atom_site_occupancy
_atom_site_type_symbol
O1 -0.0867(3) -0.0669(3) 0.2738(2) 0.0236(5) Uani d 1 O
H10 -0.166(6) -0.001(5) 0.244(3) 0.035 Uiso d 1 H
O2 -0.0666(3) -0.1059(2) 0.4943(2) 0.0189(5) Uani d 1 O
H20 -0.093(7) -0.172(5) 0.483(3) 0.028 Uiso d 1 H
O3 0.3522(3) -0.1143(2) 0.5644(2) 0.0183(5) Uani d 1 O
H30 0.332(7) -0.095(5) 0.603(3) 0.028 Uiso d 1 H
O4 0.5889(3) 0.1307(2) 0.4793(2) 0.0207(5) Uani d 1 O
H40 0.642(6) 0.077(5) 0.510(3) 0.031 Uiso d 1 H
O5 0.2092(3) 0.0612(2) 0.27694(14) 0.0154(4) Uani d 1 O
O6 0.6081(3) 0.0941(3) 0.2052(2) 0.0223(5) Uani d 1 O
H60 0.588(7) 0.086(5) 0.148(3) 0.033 Uiso d 1 H
C1 0.0367(4) 0.0194(3) 0.3384(2) 0.0156(5) Uani d 1 C
H1 -0.040(6) 0.116(4) 0.369(3) 0.019 Uiso d 1 H
C2 0.1053(4) -0.0766(3) 0.4291(2) 0.0121(5) Uani d 1 C
H2 0.159(5) -0.160(4) 0.404(3) 0.015 Uiso d 1 H
C3 0.2717(4) -0.0061(3) 0.4940(2) 0.0124(5) Uani d 1 C
H3 0.205(5) 0.085(4) 0.534(3) 0.015 Uiso d 1 H
C4 0.4413(4) 0.0492(3) 0.4218(2) 0.0132(5) Uani d 1 C
H4 0.504(5) -0.036(4) 0.403(2) 0.016 Uiso d 1 H
C5 0.3518(4) 0.1477(3) 0.3367(2) 0.0145(5) Uani d 1 C
H5 0.281(6) 0.224(4) 0.376(3) 0.017 Uiso d 1 H
C6 0.5038(5) 0.2096(3) 0.2592(2) 0.0200(6) Uani d 1 C
H61 0.422(6) 0.269(4) 0.213(3) 0.024 Uiso d 1 H
H62 0.610(6) 0.266(4) 0.296(3) 0.024 Uiso d 1 H

loop_
_atom_type_symbol
_atom_type_description
_atom_type_scat_dispersion_real
_atom_type_scat_dispersion_imag
_atom_type_scat_source
C C 0.0033 0.0016 'International Tables Vol C Tables 4.2.6.8 and 6.1.1.4'
H H 0.0000 0.0000 'International Tables Vol C Tables 4.2.6.8 and 6.1.1.4'
O O 0.0106 0.0060 'International Tables Vol C Tables 4.2.6.8 and 6.1.1.4'

loop_
_geom_angle_atom_site_label_1
_geom_angle_atom_site_label_2
_geom_angle_atom_site_label_3
_geom_angle
C1 O5 C5 111.95(19)
O1 C1 O5 106.8(2)
O1 C1 C2 107.8(2)
O5 C1 C2 109.3(2)
O2 C2 C1 108.1(2)
O2 C2 C3 109.7(2)
C1 C2 C3 113.1(2)
O3 C3 C2 109.0(2)
O3 C3 C4 109.1(2)
C2 C3 C4 109.8(2)
O4 C4 C3 111.1(2)
O4 C4 C5 109.3(2)
C3 C4 C5 109.5(2)
O5 C5 C4 108.3(2)
O5 C5 C6 106.8(2)
C4 C5 C6 115.0(2)
O6 C6 C5 111.4(2)
C1 O1 H10 103(3)
C2 O2 H20 105(4)
C3 O3 H30 105(5)
C4 O4 H40 105(3)
C6 O6 H60 117(4)
O1 C1 H1 113(2)
O5 C1 H1 111(2)
C2 C1 H1 109(2)
O2 C2 H2 112(2)
C1 C2 H2 109(2)
C3 C2 H2 105(2)
O3 C3 H3 112(2)
C2 C3 H3 106.6(19)
C4 C3 H3 109.8(19)
O4 C4 H4 105(2)
C3 C4 H4 102(2)
C5 C4 H4 119.0(17)
O5 C5 H5 110(2)
C4 C5 H5 104(2)
C6 C5 H5 113(2)
O6 C6 H61 113(2)
O6 C6 H62 105(2)
C5 C6 H61 103(2)
C5 C6 H62 111(2)
H61 C6 H62 114(3)

loop_
_geom_bond_atom_site_label_1
_geom_bond_atom_site_label_2
_geom_bond_distance
O1 C1 1.394(4)
O2 C2 1.429(3)
O3 C3 1.427(3)
O4 C4 1.422(3)
O5 C1 1.431(3)
O5 C5 1.439(3)
O6 C6 1.424(4)
C1 C2 1.511(4)
C2 C3 1.513(4)
C3 C4 1.531(4)
C4 C5 1.519(4)
C5 C6 1.513(4)
O1 H10 0.88(4)
O2 H20 0.64(4)
O3 H30 0.54(4)
O4 H40 0.71(4)
O6 H60 0.74(4)
C1 H1 1.08(4)
C2 H2 0.89(4)
C3 H3 1.06(4)
C4 H4 0.90(3)
C5 H5 0.97(4)
C6 H61 0.96(4)
C6 H62 0.98(4)

loop_
_cod_related_entry_id
_cod_related_entry_database
_cod_related_entry_code
1 ChemSpider 58238
